data_7210216
loop_
_publ_author_name
'Delori, Amit'
'Suresh, Eringathodi'
'Pedireddi, V. R.'

_publ_section_title
;
 Influence of molecular shape on the design and synthesis of
 supramolecular assemblies
;
_journal_issue 24
_journal_name_full CrystEngComm
_journal_page_first 4811
_journal_paper_doi 10.1039/c3ce40501j
_journal_volume 15
_journal_year 2013
_chemical_formula_moiety 'C9 H10 N5, C8 H5 O4'
_chemical_formula_sum 'C17 H15 N5 O4'
_chemical_formula_weight 353.34
_chemical_name_systematic '2,4-Diamino-6-phenyl-1,3,5-triazine+Phthalic Acid'
_space_group_IT_number 2
_symmetry_cell_setting triclinic
_symmetry_space_group_name_Hall '-P 1'
_symmetry_space_group_name_H-M 'P -1'
_atom_sites_solution_hydrogens geom
_atom_sites_solution_primary direct
_atom_sites_solution_secondary difmap
_audit_creation_method SHELXL-97
_cell_angle_alpha 68.270(10)
_cell_angle_beta 85.450(10)
_cell_angle_gamma 71.460(10)
_cell_formula_units_Z 2
_cell_length_a 7.162(2)
_cell_length_b 10.042(2)
_cell_length_c 12.835(3)
_cell_measurement_temperature 273(2)
_cell_volume 812.2(3)
_computing_cell_refinement SMART
_computing_data_collection SMART
_computing_data_reduction SAINTPLUS
_computing_structure_refinement 'SHELXTL (Sheldrick, 1997)'
_computing_structure_solution 'SHELXTL (Sheldrick, 1990)'
_diffrn_ambient_temperature 273(2)
_diffrn_measured_fraction_theta_full 0.982
_diffrn_measured_fraction_theta_max 0.982
_diffrn_measurement_device_type 'Bruker, APEX CCD area detector'
_diffrn_measurement_method SMART
_diffrn_radiation_monochromator graphite
_diffrn_radiation_source 'fine-focus sealed tube'
_diffrn_radiation_type MoK\a
_diffrn_radiation_wavelength 0.71073
_diffrn_reflns_av_R_equivalents 0.0289
_diffrn_reflns_av_sigmaI/netI 0.0766
_diffrn_reflns_limit_h_max 8
_diffrn_reflns_limit_h_min -8
_diffrn_reflns_limit_k_max 12
_diffrn_reflns_limit_k_min -12
_diffrn_reflns_limit_l_max 15
_diffrn_reflns_limit_l_min -8
_diffrn_reflns_number 4143
_diffrn_reflns_theta_full 25.24
_diffrn_reflns_theta_max 25.24
_diffrn_reflns_theta_min 1.71
_exptl_absorpt_coefficient_mu 0.107
_exptl_absorpt_correction_type none
_exptl_crystal_colour Colorless
_exptl_crystal_density_diffrn 1.445
_exptl_crystal_density_method 'not measured'
_exptl_crystal_description 'Rod Shaped'
_exptl_crystal_F_000 368
_exptl_crystal_size_max 0.35
_exptl_crystal_size_mid 0.24
_exptl_crystal_size_min 0.22
_refine_diff_density_max 0.265
_refine_diff_density_min -0.304
_refine_diff_density_rms 0.070
_refine_ls_extinction_method none
_refine_ls_goodness_of_fit_ref 1.012
_refine_ls_hydrogen_treatment mixed
_refine_ls_matrix_type full
_refine_ls_number_parameters 265
_refine_ls_number_reflns 2883
_refine_ls_number_restraints 0
_refine_ls_restrained_S_all 1.012
_refine_ls_R_factor_all 0.1222
_refine_ls_R_factor_gt 0.0639
_refine_ls_shift/su_max 0.000
_refine_ls_shift/su_mean 0.000
_refine_ls_structure_factor_coef Fsqd
_refine_ls_weighting_details 'calc w=1/[\s^2^(Fo^2^)+(0.1071P)^2^+0.0000P] where P=(Fo^2^+2Fc^2^)/3'
_refine_ls_weighting_scheme calc
_refine_ls_wR_factor_gt 0.1624
_refine_ls_wR_factor_ref 0.2119
_reflns_number_gt 1607
_reflns_number_total 2883
_reflns_threshold_expression >2sigma(I)
_cod_data_source_file c3ce40501j.txt
_cod_data_source_block datam5
_cod_depositor_comments
;
The following automatic conversions were performed:

'_symmetry_cell_setting' value 'Triclinic' changed to 'triclinic'
according to /home/saulius/struct/CIF-dictionaries/cif_core.dic
dictionary named 'cif_core.dic' version 2.4.2 from 2011-04-26.

Automatic conversion script
Id: cif_fix_values 1891 2012-01-12 08:04:46Z andrius 
;
_cod_database_code 7210216

loop_
_symmetry_equiv_pos_as_xyz
'x, y, z'
'-x, -y, -z'

loop_
_atom_site_label
_atom_site_type_symbol
_atom_site_fract_x
_atom_site_fract_y
_atom_site_fract_z
_atom_site_U_iso_or_equiv
_atom_site_adp_type
_atom_site_occupancy
_atom_site_symmetry_multiplicity
_atom_site_calc_flag
_atom_site_refinement_flags
C1 C 0.0624(5) 0.6837(4) 0.8257(3) 0.0337(9) Uani 1 1 d .
C2 C 0.1145(7) 0.5657(5) 0.7869(4) 0.0470(11) Uani 1 1 d .
H4 H 0.167(6) 0.474(5) 0.838(3) 0.043(12) Uiso 1 1 d .
C3 C 0.0761(7) 0.5849(6) 0.6782(4) 0.0536(13) Uani 1 1 d .
H10 H 0.116(7) 0.507(5) 0.655(4) 0.063(15) Uiso 1 1 d .
C4 C -0.0129(7) 0.7284(5) 0.6024(4) 0.0526(12) Uani 1 1 d .
H4C H -0.0370 0.7439 0.5280 0.063 Uiso 1 1 calc R
C5 C -0.0650(6) 0.8470(5) 0.6377(3) 0.0467(11) Uani 1 1 d .
H5A H -0.1256 0.9431 0.5859 0.056 Uiso 1 1 calc R
C6 C -0.0316(5) 0.8312(4) 0.7486(3) 0.0341(9) Uani 1 1 d .
C7 C -0.1014(6) 0.9774(4) 0.7696(3) 0.0409(10) Uani 1 1 d .
C8 C 0.1170(6) 0.6389(4) 0.9487(3) 0.0374(10) Uani 1 1 d .
C9 C 0.5429(6) 0.1851(5) 0.1141(3) 0.0424(11) Uani 1 1 d .
H9A H 0.4960 0.2851 0.0656 0.051 Uiso 1 1 calc R
C10 C 0.6132(7) 0.0719(6) 0.0711(4) 0.0530(12) Uani 1 1 d .
H13 H 0.608(6) 0.100(5) -0.012(4) 0.061(13) Uiso 1 1 d .
C11 C 0.6823(7) -0.0768(5) 0.1413(4) 0.0569(13) Uani 1 1 d .
H11A H 0.7304 -0.1526 0.1121 0.068 Uiso 1 1 calc R
C12 C 0.6791(7) -0.1114(5) 0.2547(4) 0.0618(14) Uani 1 1 d .
H12A H 0.7244 -0.2119 0.3026 0.074 Uiso 1 1 calc R
C13 C 0.6103(7) -0.0005(5) 0.2993(4) 0.0515(12) Uani 1 1 d .
H14 H 0.608(8) -0.019(7) 0.378(5) 0.11(2) Uiso 1 1 d .
C14 C 0.5418(6) 0.1510(4) 0.2280(3) 0.0371(10) Uani 1 1 d .
C15 C 0.4865(6) 0.2667(4) 0.2787(3) 0.0355(10) Uani 1 1 d .
C16 C 0.3435(6) 0.5205(4) 0.2629(3) 0.0363(10) Uani 1 1 d .
C17 C 0.5024(6) 0.3406(4) 0.4234(3) 0.0389(10) Uani 1 1 d .
N1 N 0.3834(5) 0.4127(3) 0.2164(3) 0.0355(8) Uani 1 1 d .
H3 H 0.343(6) 0.439(4) 0.143(4) 0.048(12) Uiso 1 1 d .
N2 N 0.4043(5) 0.4864(3) 0.3674(3) 0.0418(9) Uani 1 1 d .
N3 N 0.5436(5) 0.2277(3) 0.3830(3) 0.0416(9) Uani 1 1 d .
N4 N 0.5656(5) 0.3017(4) 0.5279(3) 0.0513(10) Uani 1 1 d .
H4A H 0.5433 0.3689 0.5576 0.062 Uiso 1 1 calc R
H4B H 0.6290 0.2091 0.5661 0.062 Uiso 1 1 calc R
N5 N 0.2409(6) 0.6592(4) 0.2024(3) 0.0541(11) Uani 1 1 d .
H1 H 0.207(7) 0.689(5) 0.128(4) 0.063(14) Uiso 1 1 d .
H2 H 0.242(6) 0.731(5) 0.223(3) 0.044(13) Uiso 1 1 d .
O1 O -0.1153(5) 0.9776(4) 0.8701(2) 0.0558(9) Uani 1 1 d .
H1A H -0.0500 0.8950 0.9140 0.14(3) Uiso 1 1 calc R
O2 O -0.1451(5) 1.0980(3) 0.6904(3) 0.0607(10) Uani 1 1 d .
O3 O 0.0320(4) 0.7259(3) 1.0007(2) 0.0498(8) Uani 1 1 d .
O4 O 0.2439(4) 0.5157(3) 0.9952(2) 0.0543(9) Uani 1 1 d .

loop_
_atom_site_aniso_label
_atom_site_aniso_U_11
_atom_site_aniso_U_22
_atom_site_aniso_U_33
_atom_site_aniso_U_23
_atom_site_aniso_U_13
_atom_site_aniso_U_12
C1 0.035(2) 0.039(2) 0.029(2) -0.0116(18) -0.0016(17) -0.0129(18)
C2 0.057(3) 0.038(3) 0.044(3) -0.016(2) -0.003(2) -0.009(2)
C3 0.063(3) 0.051(3) 0.055(3) -0.031(3) -0.001(2) -0.013(3)
C4 0.060(3) 0.066(3) 0.036(2) -0.024(2) -0.002(2) -0.016(3)
C5 0.053(3) 0.046(3) 0.034(2) -0.009(2) -0.0045(19) -0.011(2)
C6 0.035(2) 0.034(2) 0.030(2) -0.0072(17) -0.0063(16) -0.0095(18)
C7 0.039(2) 0.036(2) 0.040(2) -0.0089(19) -0.0123(19) -0.0040(19)
C8 0.043(2) 0.032(2) 0.031(2) -0.0041(19) -0.0050(18) -0.0113(19)
C9 0.049(3) 0.037(2) 0.039(2) -0.015(2) -0.0035(19) -0.009(2)
C10 0.063(3) 0.061(3) 0.048(3) -0.034(3) 0.004(2) -0.021(3)
C11 0.056(3) 0.048(3) 0.071(3) -0.034(3) 0.008(2) -0.008(2)
C12 0.079(4) 0.034(3) 0.068(3) -0.019(2) 0.007(3) -0.012(2)
C13 0.066(3) 0.037(3) 0.047(3) -0.016(2) -0.002(2) -0.008(2)
C14 0.038(2) 0.036(2) 0.043(2) -0.0205(19) 0.0012(18) -0.0108(19)
C15 0.039(2) 0.031(2) 0.034(2) -0.0096(17) -0.0029(18) -0.0095(18)
C16 0.047(2) 0.027(2) 0.032(2) -0.0097(18) -0.0066(18) -0.0071(18)
C17 0.050(3) 0.030(2) 0.030(2) -0.0073(18) -0.0074(18) -0.0065(19)
N1 0.048(2) 0.0306(18) 0.0276(18) -0.0126(15) -0.0061(15) -0.0080(15)
N2 0.056(2) 0.0322(19) 0.0333(19) -0.0130(15) -0.0130(16) -0.0035(16)
N3 0.054(2) 0.0300(18) 0.035(2) -0.0103(15) -0.0089(16) -0.0053(16)
N4 0.082(3) 0.0316(19) 0.0320(19) -0.0089(15) -0.0180(18) -0.0057(18)
N5 0.087(3) 0.031(2) 0.038(2) -0.0120(18) -0.023(2) -0.005(2)
O1 0.076(2) 0.0442(19) 0.0396(18) -0.0190(16) -0.0006(16) -0.0033(17)
O2 0.084(2) 0.0273(16) 0.0500(19) 0.0000(14) -0.0291(17) 0.0008(15)
O3 0.067(2) 0.0424(17) 0.0320(16) -0.0141(14) -0.0053(14) -0.0044(15)
O4 0.064(2) 0.0429(18) 0.0432(18) -0.0097(14) -0.0192(15) -0.0013(16)

loop_
_atom_type_symbol
_atom_type_description
_atom_type_scat_dispersion_real
_atom_type_scat_dispersion_imag
_atom_type_scat_source
C C 0.0033 0.0016 'International Tables Vol C Tables 4.2.6.8 and 6.1.1.4'
H H 0.0000 0.0000 'International Tables Vol C Tables 4.2.6.8 and 6.1.1.4'
N N 0.0061 0.0033 'International Tables Vol C Tables 4.2.6.8 and 6.1.1.4'
O O 0.0106 0.0060 'International Tables Vol C Tables 4.2.6.8 and 6.1.1.4'

loop_
_geom_angle_atom_site_label_1
_geom_angle_atom_site_label_2
_geom_angle_atom_site_label_3
_geom_angle
C2 C1 C6 118.1(4)
C2 C1 C8 114.9(3)
C6 C1 C8 127.0(4)
C3 C2 C1 123.0(4)
C3 C2 H4 121(3)
C1 C2 H4 116(3)
C2 C3 C4 119.2(5)
C2 C3 H10 121(3)
C4 C3 H10 120(3)
C5 C4 C3 119.3(4)
C5 C4 H4C 120.4
C3 C4 H4C 120.4
C4 C5 C6 123.1(4)
C4 C5 H5A 118.5
C6 C5 H5A 118.5
C5 C6 C1 117.3(4)
C5 C6 C7 114.3(3)
C1 C6 C7 128.4(3)
O2 C7 O1 119.0(4)
O2 C7 C6 120.0(4)
O1 C7 C6 121.0(3)
O4 C8 O3 122.2(4)
O4 C8 C1 117.8(4)
O3 C8 C1 120.0(3)
C14 C9 C10 120.5(4)
C14 C9 H9A 119.8
C10 C9 H9A 119.8
C11 C10 C9 120.7(5)
C11 C10 H13 121(2)
C9 C10 H13 118(2)
C12 C11 C10 119.0(5)
C12 C11 H11A 120.5
C10 C11 H11A 120.5
C11 C12 C13 121.2(5)
C11 C12 H12A 119.4
C13 C12 H12A 119.4
C12 C13 C14 119.9(5)
C12 C13 H14 124(4)
C14 C13 H14 116(4)
C9 C14 C13 118.7(4)
C9 C14 C15 123.0(4)
C13 C14 C15 118.1(4)
N3 C15 N1 121.2(4)
N3 C15 C14 118.5(3)
N1 C15 C14 120.3(3)
N5 C16 N2 120.4(4)
N5 C16 N1 118.4(4)
N2 C16 N1 121.2(3)
N4 C17 N2 117.7(4)
N4 C17 N3 116.3(3)
N2 C17 N3 126.0(3)
C16 N1 C15 119.5(3)
C16 N1 H3 120(2)
C15 N1 H3 121(2)
C16 N2 C17 115.8(3)
C15 N3 C17 116.3(3)
C17 N4 H4A 120.0
C17 N4 H4B 120.0
H4A N4 H4B 120.0
C16 N5 H1 123(3)
C16 N5 H2 118(3)
H1 N5 H2 115(4)
C7 O1 H1A 109.5

loop_
_geom_bond_atom_site_label_1
_geom_bond_atom_site_label_2
_geom_bond_distance
C1 C2 1.385(6)
C1 C6 1.418(5)
C1 C8 1.519(5)
C2 C3 1.373(6)
C2 H4 0.89(4)
C3 C4 1.380(6)
C3 H10 0.90(5)
C4 C5 1.362(6)
C4 H4C 0.9300
C5 C6 1.404(5)
C5 H5A 0.9300
C6 C7 1.511(6)
C7 O2 1.223(4)
C7 O1 1.287(5)
C8 O4 1.240(4)
C8 O3 1.268(5)
C9 C14 1.372(5)
C9 C10 1.381(6)
C9 H9A 0.9300
C10 C11 1.376(6)
C10 H13 1.00(4)
C11 C12 1.365(6)
C11 H11A 0.9300
C12 C13 1.375(6)
C12 H12A 0.9300
C13 C14 1.400(6)
C13 H14 0.95(6)
C14 C15 1.468(5)
C15 N3 1.308(5)
C15 N1 1.368(5)
C16 N5 1.312(5)
C16 N2 1.327(5)
C16 N1 1.366(5)
C17 N4 1.324(5)
C17 N2 1.342(5)
C17 N3 1.356(5)
N1 H3 0.92(4)
N4 H4A 0.8600
N4 H4B 0.8600
N5 H1 0.92(5)
N5 H2 0.86(4)
O1 H1A 0.8200
